data_7244095
loop_
_publ_author_name
'Kniazeva, Mariia V.'
'Ovsyannikov, Alexander S.'
'Samigullina, Aida I.'
'Islamov, Daut R.'
'Gubaidullin, Aidar T.'
'Dorovatovskii, Pavel V.'
'Lazarenko, Vladimir A.'
'Solovieva, Svetlana E.'
'Antipin, Igor S.'
'Ferlay, Sylvie'

_publ_section_title
;
 Impact of flexible succinate connectors on the formation of
 tetrasulfonylcalix[4]arene based nano-sized polynuclear cages: structural
 diversity and induced chirality study
;
_journal_issue 3
_journal_name_full CrystEngComm
_journal_page_first 628
_journal_page_last 638
_journal_paper_doi 10.1039/D1CE01482J
_journal_volume 24
_journal_year 2022
_chemical_formula_moiety 'C96 H104 Co8 O42 S8, 2(C3 H7 N O)'
_chemical_formula_sum 'C102 H118 Co8 N2 O44 S8'
_chemical_formula_weight 2803.90
_space_group_crystal_system triclinic
_space_group_IT_number 2
_space_group_name_Hall '-P 1'
_space_group_name_H-M_alt 'P -1'
_atom_sites_solution_hydrogens geom
_atom_sites_solution_primary direct
_audit_block_doi 10.5517/ccdc.csd.cc2911q4
_audit_creation_date 2020-03-25
_audit_creation_method
;
Olex2 1.2
(compiled 2018.05.29 svn.r3508 for OlexSys, GUI svn.r5506)
;
_audit_update_record
;
2021-10-17 deposited with the CCDC.	2021-11-26 downloaded from the CCDC.
;
_cell_angle_alpha 84.09(3)
_cell_angle_beta 84.24(3)
_cell_angle_gamma 64.85(3)
_cell_formula_units_Z 1
_cell_length_a 12.638(3)
_cell_length_b 13.524(3)
_cell_length_c 21.208(4)
_cell_measurement_reflns_used 1000
_cell_measurement_temperature 100(2)
_cell_measurement_theta_max 3.284
_cell_measurement_theta_min 30.955
_cell_volume 3257.3(15)
_computing_molecular_graphics 'Olex2 (Dolomanov et al., 2009)'
_computing_publication_material 'Olex2 (Dolomanov et al., 2009)'
_computing_structure_refinement 'ShelXL (Sheldrick, 2015)'
_computing_structure_solution 'XS (Sheldrick, 2008)'
_diffrn_ambient_temperature 100(2)
_diffrn_measured_fraction_theta_full 0.979
_diffrn_measured_fraction_theta_max 0.970
_diffrn_measurement_device_type 'Rayonix SX165 CCD'
_diffrn_measurement_method '/f scan'
_diffrn_radiation_type synchrotron
_diffrn_radiation_wavelength 0.7927
_diffrn_reflns_av_R_equivalents 0.0703
_diffrn_reflns_av_unetI/netI 0.0683
_diffrn_reflns_Laue_measured_fraction_full 0.979
_diffrn_reflns_Laue_measured_fraction_max 0.970
_diffrn_reflns_limit_h_max 16
_diffrn_reflns_limit_h_min -16
_diffrn_reflns_limit_k_max 17
_diffrn_reflns_limit_k_min -17
_diffrn_reflns_limit_l_max 27
_diffrn_reflns_limit_l_min -27
_diffrn_reflns_number 49598
_diffrn_reflns_point_group_measured_fraction_full 0.979
_diffrn_reflns_point_group_measured_fraction_max 0.970
_diffrn_reflns_theta_full 28.782
_diffrn_reflns_theta_max 30.955
_diffrn_reflns_theta_min 3.284
_diffrn_standards_number 0
_exptl_absorpt_coefficient_mu 1.623
_exptl_absorpt_correction_type empirical
_exptl_absorpt_process_details 'XDS (Kabsh, 2010)'
_exptl_crystal_colour red
_exptl_crystal_density_diffrn 1.429
_exptl_crystal_description block
_exptl_crystal_F_000 1440
_exptl_crystal_size_max 0.43
_exptl_crystal_size_mid 0.34
_exptl_crystal_size_min 0.2
_refine_diff_density_max 3.147
_refine_diff_density_min -1.608
_refine_diff_density_rms 0.168
_refine_ls_extinction_method none
_refine_ls_goodness_of_fit_ref 1.022
_refine_ls_hydrogen_treatment constr
_refine_ls_matrix_type full
_refine_ls_number_parameters 694
_refine_ls_number_reflns 13943
_refine_ls_number_restraints 37
_refine_ls_restrained_S_all 1.024
_refine_ls_R_factor_all 0.1267
_refine_ls_R_factor_gt 0.1101
_refine_ls_shift/su_max 0.001
_refine_ls_shift/su_mean 0.000
_refine_ls_structure_factor_coef Fsqd
_refine_ls_weighting_details 'w=1/[\s^2^(Fo^2^)+(0.1795P)^2^+15.0685P] where P=(Fo^2^+2Fc^2^)/3'
_refine_ls_weighting_scheme calc
_refine_ls_wR_factor_gt 0.2865
_refine_ls_wR_factor_ref 0.3052
_reflns_Friedel_coverage 0.000
_reflns_number_gt 10952
_reflns_number_total 13943
_reflns_threshold_expression 'I > 2\s(I)'
_cod_data_source_file d1ce01482j2.cif
_cod_data_source_block kmv86
_cod_depositor_comments 'Adding full bibliography for 7244095--7244098.cif.'
_cod_original_cell_volume 3257.3(14)
_cod_database_code 7244095
_shelx_shelxl_version_number 2018/3
_shelx_space_group_comment
;
The symmetry employed for this shelxl refinement is uniquely defined
by the following loop, which should always be used as a source of
symmetry information in preference to the above space-group names.
They are only intended as comments.
;
_shelx_estimated_absorpt_t_max 0.737
_shelx_estimated_absorpt_t_min 0.542
_olex2_refinement_description
;
1. Fixed Uiso
 At 1.2 times of:
  All C(H) groups, All C(H,H) groups
 At 1.5 times of:
  All C(H,H,H) groups
2. Restrained distances
 C40A-C37 \\sim C37-C39B
 with sigma of 0.02
 C39B-C37 \\sim C37-C39A
 with sigma of 0.02
 C39A-C37 \\sim C37-C38B
 with sigma of 0.02
 C38A-C37 \\sim C37-C40B
 with sigma of 0.02
 C40B-C37 \\sim C37-C40A
 with sigma of 0.02
 C8-N1 \\sim N4-C1B
 with sigma of 0.02
 C1A-N1 \\sim N1-N4
 with sigma of 0.02
 C1C-N1 \\sim N4-C15
 with sigma of 0.02
 C29-C31 \\sim C33-C36
 with sigma of 0.02
 C29-C30 \\sim C33-C35
 with sigma of 0.02
 C29-C32 \\sim C33-C34
 with sigma of 0.02
3. Uiso/Uaniso restraints and constraints
Uanis(C10) \\sim Ueq, Uanis(C11) \\sim Ueq, Uanis(C12) \\sim Ueq: with sigma of
0.01 and sigma for terminal atoms of 0.1
Uanis(C34) = Uanis(C30)
Uanis(C35) = Uanis(C32)
Uanis(C36) = Uanis(C31)
Uanis(C33) = Uanis(C29)
Uanis(C39A) = Uanis(C39B) = Uanis(C40A) = Uanis(C40B) = Uanis(C38A) =
Uanis(C38B)
Uanis(N1) = Uanis(N4) = Uanis(C1C) = Uanis(C15) = Uanis(C1B) = Uanis(C1A) =
Uanis(C1) = Uanis(O1) = Uanis(C8)
4. Others
 Sof(C40B)=Sof(H40A)=Sof(H40B)=Sof(H40C)=Sof(C38B)=Sof(H38A)=Sof(H38B)=
 Sof(H38C)=Sof(C39B)=Sof(H39D)=Sof(H39E)=Sof(H39F)=1-FVAR(1)
 Sof(C40A)=Sof(H40D)=Sof(H40E)=Sof(H40F)=Sof(C39A)=Sof(H39A)=Sof(H39B)=
 Sof(H39C)=Sof(C38A)=Sof(H38D)=Sof(H38E)=Sof(H38F)=FVAR(1)
 Sof(C1A)=Sof(H1A)=Sof(N1)=Sof(C1B)=Sof(H1BA)=Sof(H1BB)=Sof(H1BC)=Sof(C1C)=
 Sof(H1CA)=Sof(H1CB)=Sof(H1CC)=1-FVAR(2)
 Sof(C1)=Sof(H1)=Sof(N4)=Sof(C8)=Sof(H8A)=Sof(H8B)=Sof(H8C)=Sof(C15)=Sof(H15A)=
 Sof(H15B)=Sof(H15C)=FVAR(2)
5.a Free rotating group:
 C14(C9,C10,C11,C12,C13), C1(N4,C8,C15), O1(C1A,N1,C1B,C1C)
5.b Secondary CH2 refined with riding coordinates:
 C51(H51A,H51B), C52(H52A,H52B), C61(H61A,H61B), C62(H62A,H62B)
5.c Aromatic/amide H refined with riding coordinates:
 C3(H3), C5(H5), C10(H10), C12(H12), C17(H17), C19(H19), C24(H24), C26(H26),
 C1(H1), C1A(H1A)
5.d Idealised Me refined as rotating group:
 C30(H30A,H30B,H30C), C31(H31A,H31B,H31C), C32(H32A,H32B,H32C), C40B(H40A,H40B,
 H40C), C40A(H40D,H40E,H40F), C38B(H38A,H38B,H38C), C42(H42A,H42B,H42C),
 C43(H43A,H43B,H43C), C44(H44A,H44B,H44C), C39A(H39A,H39B,H39C), C39B(H39D,H39E,
 H39F), C38A(H38D,H38E,H38F), C8(H8A,H8B,H8C), C15(H15A,H15B,H15C), C1B(H1BA,
 H1BB,H1BC), C1C(H1CA,H1CB,H1CC), C35(H35A,H35B,H35C), C34(H34A,H34B,H34C),
 C36(H36A,H36B,H36C)
;
_olex2_submission_special_instructions 'No special instructions were received'

loop_
_space_group_symop_operation_xyz
'x, y, z'
'-x, -y, -z'

loop_
_atom_site_label
_atom_site_type_symbol
_atom_site_fract_x
_atom_site_fract_y
_atom_site_fract_z
_atom_site_U_iso_or_equiv
_atom_site_adp_type
_atom_site_occupancy
_atom_site_site_symmetry_order
_atom_site_calc_flag
_atom_site_refinement_flags_posn
_atom_site_refinement_flags_adp
_atom_site_refinement_flags_occupancy
_atom_site_disorder_assembly
_atom_site_disorder_group
C2 C 0.9077(6) 0.5527(5) 0.8166(3) 0.0346(13) Uani 1 1 d . . . . .
C3 C 0.8838(6) 0.5779(5) 0.8800(3) 0.0344(12) Uani 1 1 d . . . . .
H3 H 0.904337 0.519126 0.911814 0.041 Uiso 1 1 calc R . . . .
C4 C 0.8321(6) 0.6832(5) 0.8991(3) 0.0338(12) Uani 1 1 d . . . . .
C5 C 0.8044(6) 0.7653(5) 0.8507(3) 0.0382(14) Uani 1 1 d . . . . .
H5 H 0.770790 0.839231 0.861790 0.046 Uiso 1 1 calc R . . . .
C6 C 0.8237(7) 0.7445(5) 0.7861(3) 0.0390(14) Uani 1 1 d . . . . .
C7 C 0.8753(6) 0.6355(5) 0.7652(3) 0.0354(13) Uani 1 1 d . . . . .
C14 C 0.5978(4) 0.8372(3) 0.6828(2) 0.0473(18) Uani 1 1 d . . . . .
C9 C 0.6300(4) 0.8927(4) 0.7242(2) 0.0523(19) Uani 1 1 d G . . . .
C10 C 0.5430(5) 0.9762(4) 0.7595(2) 0.067(2) Uani 1 1 d G U . . .
H10 H 0.567709 1.013166 0.786481 0.080 Uiso 1 1 calc R . . . .
C11 C 0.4224(5) 1.0078(4) 0.7571(3) 0.078(3) Uani 1 1 d G U . . .
C12 C 0.3856(4) 0.9499(5) 0.7207(3) 0.068(2) Uani 1 1 d G U . . .
H12 H 0.306004 0.961218 0.721577 0.081 Uiso 1 1 calc R . . . .
C13 C 0.4766(4) 0.8709(4) 0.6811(2) 0.053(2) Uani 1 1 d G . . . .
C16 C 0.4334(6) 0.6834(6) 0.6856(3) 0.0437(15) Uani 1 1 d . . . . .
C17 C 0.3440(6) 0.6950(6) 0.7324(3) 0.0445(16) Uani 1 1 d . . . . .
H17 H 0.281104 0.765113 0.736781 0.053 Uiso 1 1 calc R . . . .
C18 C 0.3440(6) 0.6075(7) 0.7728(3) 0.0437(15) Uani 1 1 d . . . . .
C19 C 0.4350(6) 0.5077(6) 0.7619(3) 0.0406(14) Uani 1 1 d . . . . .
H19 H 0.436097 0.444984 0.787054 0.049 Uiso 1 1 calc R . . . .
C20 C 0.5255(6) 0.4941(6) 0.7156(3) 0.0393(14) Uani 1 1 d . . . . .
C21 C 0.5321(6) 0.5839(5) 0.6762(3) 0.0375(13) Uani 1 1 d . . . . .
C23 C 0.7362(6) 0.3297(5) 0.7615(3) 0.0399(14) Uani 1 1 d . . . . .
C24 C 0.7354(7) 0.2568(5) 0.8141(3) 0.0414(15) Uani 1 1 d . . . . .
H24 H 0.680889 0.224965 0.817069 0.050 Uiso 1 1 calc R . . . .
C25 C 0.8125(6) 0.2312(5) 0.8611(3) 0.0391(14) Uani 1 1 d . . . . .
C26 C 0.8895(6) 0.2816(5) 0.8553(3) 0.0383(14) Uani 1 1 d . . . . .
H26 H 0.942118 0.266603 0.887614 0.046 Uiso 1 1 calc R . . . .
C27 C 0.8917(6) 0.3532(5) 0.8033(3) 0.0354(13) Uani 1 1 d . . . . .
C28 C 0.8198(6) 0.3758(5) 0.7519(3) 0.0348(13) Uani 1 1 d . . . . .
C29 C 0.8144(8) 0.7124(7) 0.9681(4) 0.0623(16) Uani 1 1 d D . . . .
C30 C 0.6969(10) 0.8093(9) 0.9792(5) 0.086(2) Uani 1 1 d D . . . .
H30A H 0.696428 0.873749 0.953188 0.128 Uiso 1 1 calc GR . . . .
H30B H 0.684796 0.824731 1.024181 0.128 Uiso 1 1 calc GR . . . .
H30C H 0.634003 0.791999 0.967464 0.128 Uiso 1 1 calc GR . . . .
C31 C 0.9099(10) 0.7413(10) 0.9834(5) 0.081(2) Uani 1 1 d D . . . .
H31A H 0.985775 0.679242 0.976226 0.122 Uiso 1 1 calc GR . . . .
H31B H 0.899021 0.758634 1.028005 0.122 Uiso 1 1 calc GR . . . .
H31C H 0.907629 0.805096 0.956081 0.122 Uiso 1 1 calc GR . . . .
C32 C 0.8115(9) 0.6183(8) 1.0131(4) 0.0666(17) Uani 1 1 d D . . . .
H32A H 0.748381 0.599998 1.002745 0.100 Uiso 1 1 calc GR . . . .
H32B H 0.797585 0.640103 1.056952 0.100 Uiso 1 1 calc GR . . . .
H32C H 0.886621 0.554249 1.008773 0.100 Uiso 1 1 calc GR . . . .
C33 C 0.3247(8) 1.0832(7) 0.8050(4) 0.0623(16) Uani 1 1 d D . . . .
C37 C 0.2452(7) 0.6206(7) 0.8238(3) 0.0521(18) Uani 1 1 d D . . . .
C40B C 0.2246(19) 0.7203(17) 0.8587(9) 0.076(2) Uani 0.473(9) 1 d D . P A 2
H40A H 0.291464 0.703994 0.884049 0.113 Uiso 0.473(9) 1 calc GR . P A 2
H40B H 0.153210 0.739193 0.886795 0.113 Uiso 0.473(9) 1 calc GR . P A 2
H40C H 0.215652 0.782082 0.827909 0.113 Uiso 0.473(9) 1 calc GR . P A 2
C40A C 0.2958(15) 0.586(2) 0.8901(6) 0.076(2) Uani 0.527(9) 1 d D . P A 1
H40D H 0.351776 0.508948 0.891426 0.113 Uiso 0.527(9) 1 calc GR . P A 1
H40E H 0.231986 0.596094 0.922614 0.113 Uiso 0.527(9) 1 calc GR . P A 1
H40F H 0.335717 0.631409 0.898114 0.113 Uiso 0.527(9) 1 calc GR . P A 1
C38B C 0.1335(14) 0.651(2) 0.7883(8) 0.076(2) Uani 0.473(9) 1 d D . P A 2
H38A H 0.065192 0.672685 0.818824 0.113 Uiso 0.473(9) 1 calc GR . P A 2
H38B H 0.140195 0.587454 0.766934 0.113 Uiso 0.473(9) 1 calc GR . P A 2
H38C H 0.124085 0.711845 0.756778 0.113 Uiso 0.473(9) 1 calc GR . P A 2
C41 C 0.8204(7) 0.1462(6) 0.9167(3) 0.0435(15) Uani 1 1 d . . . . .
C42 C 0.8137(8) 0.1962(7) 0.9797(3) 0.0509(18) Uani 1 1 d . . . . .
H42A H 0.881152 0.213750 0.980720 0.076 Uiso 1 1 calc GR . . . .
H42B H 0.814471 0.143546 1.015248 0.076 Uiso 1 1 calc GR . . . .
H42C H 0.741204 0.263169 0.983288 0.076 Uiso 1 1 calc GR . . . .
C43 C 0.9369(9) 0.0469(6) 0.9092(4) 0.069(3) Uani 1 1 d . . . . .
H43A H 0.938471 0.010804 0.871125 0.103 Uiso 1 1 calc GR . . . .
H43B H 0.946473 -0.004427 0.946588 0.103 Uiso 1 1 calc GR . . . .
H43C H 1.000875 0.070406 0.904997 0.103 Uiso 1 1 calc GR . . . .
C44 C 0.7211(9) 0.1114(8) 0.9188(4) 0.064(2) Uani 1 1 d . . . . .
H44A H 0.646159 0.175950 0.922035 0.095 Uiso 1 1 calc GR . . . .
H44B H 0.726452 0.060132 0.955843 0.095 Uiso 1 1 calc GR . . . .
H44C H 0.726402 0.075635 0.880013 0.095 Uiso 1 1 calc GR . . . .
C50 C 1.1166(7) 0.5949(6) 0.6136(3) 0.0413(15) Uani 1 1 d . . . . .
C51 C 1.2363(7) 0.5982(7) 0.6084(3) 0.0471(17) Uani 1 1 d . . . . .
H51A H 1.232285 0.662159 0.579745 0.057 Uiso 1 1 calc R . . . .
H51B H 1.253900 0.609437 0.650816 0.057 Uiso 1 1 calc R . . . .
C52 C 1.3343(7) 0.4987(7) 0.5843(3) 0.0469(16) Uani 1 1 d . . . . .
H52A H 1.340065 0.434787 0.613441 0.056 Uiso 1 1 calc R . . . .
H52B H 1.408450 0.506922 0.584839 0.056 Uiso 1 1 calc R . . . .
C53 C 1.3210(6) 0.4765(6) 0.5180(3) 0.0405(14) Uani 1 1 d . . . . .
C60 C 1.0166(6) 0.2672(5) 0.6010(3) 0.0374(14) Uani 1 1 d . . . . .
C61 C 1.0992(7) 0.1514(5) 0.5888(3) 0.0459(17) Uani 1 1 d . . . . .
H61A H 1.068973 0.126496 0.555226 0.055 Uiso 1 1 calc R . . . .
H61B H 1.100529 0.104306 0.627950 0.055 Uiso 1 1 calc R . . . .
C62 C 1.2228(6) 0.1363(6) 0.5688(3) 0.0450(16) Uani 1 1 d . . . . .
H62A H 1.249496 0.169221 0.599846 0.054 Uiso 1 1 calc R . . . .
H62B H 1.274291 0.056898 0.570230 0.054 Uiso 1 1 calc R . . . .
C63 C 0.7627(6) 0.8142(5) 0.4966(3) 0.0407(15) Uani 1 1 d . . . . .
O1A O 1.0577(4) 0.4026(4) 0.7445(2) 0.0361(9) Uani 1 1 d . . . . .
O1B O 1.0557(4) 0.3663(4) 0.8598(2) 0.0365(9) Uani 1 1 d . . . . .
O7 O 0.8940(4) 0.6147(4) 0.7064(2) 0.0392(10) Uani 1 1 d . . . . .
O8A O 0.8417(6) 0.8419(4) 0.6733(2) 0.0524(14) Uani 1 1 d . . . . .
O8B O 0.7788(7) 0.9489(4) 0.7664(2) 0.0662(18) Uani 1 1 d . . . . .
O009 O 0.8469(4) 0.5656(3) 0.58768(19) 0.0346(9) Uani 1 1 d . . . . .
O14A O 0.6747(4) 0.7587(4) 0.6495(2) 0.0433(11) Uani 1 1 d . . . . .
O15A O 0.4748(4) 0.7830(4) 0.5783(2) 0.0460(12) Uani 1 1 d . . . . .
O15B O 0.2892(5) 0.8722(5) 0.6389(3) 0.0659(18) Uani 1 1 d . . . . .
O21 O 0.6188(4) 0.5733(4) 0.6348(2) 0.0387(10) Uani 1 1 d . . . . .
O22A O 0.6796(5) 0.3477(4) 0.6433(2) 0.0437(11) Uani 1 1 d . . . . .
O22B O 0.5688(5) 0.2888(5) 0.7282(3) 0.0528(13) Uani 1 1 d . . . . .
O28 O 0.8266(4) 0.4375(4) 0.70111(19) 0.0346(9) Uani 1 1 d . . . . .
O50 O 1.0278(5) 0.6824(4) 0.6063(2) 0.0463(11) Uani 1 1 d . . . . .
O51 O 1.1136(5) 0.5026(4) 0.6262(2) 0.0449(11) Uani 1 1 d . . . . .
O52 O 0.7355(5) 0.4428(4) 0.5190(2) 0.0509(13) Uani 1 1 d . . . . .
O53 O 0.6320(5) 0.6206(4) 0.4967(2) 0.0454(11) Uani 1 1 d . . . . .
O60 O 1.0577(4) 0.3258(4) 0.6222(2) 0.0428(11) Uani 1 1 d . . . . .
O61 O 0.9095(5) 0.2983(4) 0.5909(2) 0.0460(11) Uani 1 1 d . . . . .
O62 O 0.8410(5) 0.7915(4) 0.5346(2) 0.0483(12) Uani 1 1 d . . . . .
O63 O 0.6733(5) 0.7961(4) 0.5089(2) 0.0466(11) Uani 1 1 d . . . . .
Co1 Co 0.97239(8) 0.47141(7) 0.66023(4) 0.0363(2) Uani 1 1 d . . . . .
Co2 Co 0.77398(8) 0.44212(7) 0.60973(4) 0.0371(2) Uani 1 1 d . . . . .
Co3 Co 0.65497(8) 0.68350(7) 0.57385(4) 0.0378(2) Uani 1 1 d . . . . .
Co4 Co 0.85692(9) 0.71094(7) 0.62220(4) 0.0382(2) Uani 1 1 d . . . . .
S1 S 0.99012(14) 0.41373(12) 0.80499(7) 0.0336(3) Uani 1 1 d . . . . .
S8 S 0.7759(2) 0.86283(14) 0.73408(8) 0.0498(5) Uani 1 1 d . . . . .
S15 S 0.41252(17) 0.80611(15) 0.63972(9) 0.0502(5) Uani 1 1 d . . . . .
S22 S 0.62777(16) 0.35771(14) 0.70797(8) 0.0404(4) Uani 1 1 d . . . . .
C39A C 0.1912(17) 0.5405(17) 0.8155(8) 0.076(2) Uani 0.527(9) 1 d D . P A 1
H39A H 0.127606 0.550354 0.848204 0.113 Uiso 0.527(9) 1 calc GR . P A 1
H39B H 0.251405 0.465243 0.819681 0.113 Uiso 0.527(9) 1 calc GR . P A 1
H39C H 0.160066 0.554979 0.773381 0.113 Uiso 0.527(9) 1 calc GR . P A 1
C39B C 0.2669(17) 0.5141(15) 0.8635(9) 0.076(2) Uani 0.473(9) 1 d D . P A 2
H39D H 0.274329 0.457554 0.835793 0.113 Uiso 0.473(9) 1 calc GR . P A 2
H39E H 0.200973 0.525786 0.894922 0.113 Uiso 0.473(9) 1 calc GR . P A 2
H39F H 0.339204 0.490575 0.885428 0.113 Uiso 0.473(9) 1 calc GR . P A 2
C38A C 0.1575(15) 0.7389(13) 0.8306(9) 0.076(2) Uani 0.527(9) 1 d D . P A 1
H38D H 0.195153 0.787873 0.815743 0.113 Uiso 0.527(9) 1 calc GR . P A 1
H38E H 0.130067 0.749574 0.875336 0.113 Uiso 0.527(9) 1 calc GR . P A 1
H38F H 0.090679 0.755335 0.805157 0.113 Uiso 0.527(9) 1 calc GR . P A 1
C1 C 0.4965(11) 0.6813(10) 0.9527(4) 0.0815(14) Uani 0.731(10) 1 d . . P B -1
H1 H 0.450464 0.757540 0.944910 0.098 Uiso 0.731(10) 1 calc R . P B -1
N4 N 0.5578(7) 0.6265(7) 0.9011(3) 0.0815(14) Uani 0.731(10) 1 d DG . P B -1
C8 C 0.6223(12) 0.5081(7) 0.9063(6) 0.0815(14) Uani 0.731(10) 1 d DG . P B -1
H8A H 0.706067 0.488761 0.896989 0.122 Uiso 0.731(10) 1 calc GR . P B -1
H8B H 0.594773 0.475788 0.875910 0.122 Uiso 0.731(10) 1 calc GR . P B -1
H8C H 0.609689 0.479996 0.949499 0.122 Uiso 0.731(10) 1 calc GR . P B -1
C15 C 0.5613(12) 0.6830(10) 0.8395(4) 0.0815(14) Uani 0.731(10) 1 d DG . P B -1
H15A H 0.524602 0.659613 0.809057 0.122 Uiso 0.731(10) 1 calc GR . P B -1
H15B H 0.642954 0.665461 0.824795 0.122 Uiso 0.731(10) 1 calc GR . P B -1
H15C H 0.518821 0.762197 0.843109 0.122 Uiso 0.731(10) 1 calc GR . P B -1
O1 O 0.4931(6) 0.6454(7) 1.0074(3) 0.0815(14) Uani 1 1 d . . . . .
C1A C 0.5480(13) 0.5995(9) 0.9604(5) 0.0815(14) Uani 0.269(10) 1 d DG . P B -2
H1A H 0.593536 0.522695 0.965654 0.098 Uiso 0.269(10) 1 calc R . P B -2
N1 N 0.5503(16) 0.6480(17) 0.9010(4) 0.0815(14) Uani 0.269(10) 1 d DG . P B -2
C1B C 0.483(3) 0.7651(18) 0.8889(8) 0.0815(14) Uani 0.269(10) 1 d DG . P B -2
H1BA H 0.416534 0.791318 0.920328 0.122 Uiso 0.269(10) 1 calc GR . P B -2
H1BB H 0.454471 0.779988 0.846195 0.122 Uiso 0.269(10) 1 calc GR . P B -2
H1BC H 0.533257 0.803075 0.892162 0.122 Uiso 0.269(10) 1 calc GR . P B -2
C1C C 0.619(3) 0.586(3) 0.8480(7) 0.0815(14) Uani 0.269(10) 1 d DG . P B -2
H1CA H 0.688395 0.600614 0.837821 0.122 Uiso 0.269(10) 1 calc GR . P B -2
H1CB H 0.571393 0.607496 0.810953 0.122 Uiso 0.269(10) 1 calc GR . P B -2
H1CC H 0.643094 0.507578 0.859349 0.122 Uiso 0.269(10) 1 calc GR . P B -2
C35 C 0.2002(9) 1.1129(8) 0.7883(5) 0.0666(17) Uani 1 1 d D . . . .
H35A H 0.191241 1.140353 0.743690 0.100 Uiso 1 1 calc GR . . . .
H35B H 0.145227 1.169689 0.815432 0.100 Uiso 1 1 calc GR . . . .
H35C H 0.183908 1.047809 0.795092 0.100 Uiso 1 1 calc GR . . . .
C34 C 0.3328(11) 1.0241(10) 0.8700(5) 0.086(2) Uani 1 1 d D . . . .
H34A H 0.324988 0.955733 0.866929 0.128 Uiso 1 1 calc GR . . . .
H34B H 0.269903 1.070635 0.898884 0.128 Uiso 1 1 calc GR . . . .
H34C H 0.408825 1.007597 0.886270 0.128 Uiso 1 1 calc GR . . . .
C36 C 0.3565(11) 1.1708(10) 0.8060(5) 0.081(2) Uani 1 1 d D . . . .
H36A H 0.429688 1.145667 0.827307 0.122 Uiso 1 1 calc GR . . . .
H36B H 0.294422 1.229809 0.828906 0.122 Uiso 1 1 calc GR . . . .
H36C H 0.367670 1.198072 0.762301 0.122 Uiso 1 1 calc GR . . . .

loop_
_atom_site_aniso_label
_atom_site_aniso_U_11
_atom_site_aniso_U_22
_atom_site_aniso_U_33
_atom_site_aniso_U_23
_atom_site_aniso_U_13
_atom_site_aniso_U_12
C2 0.037(3) 0.047(3) 0.027(3) 0.001(2) -0.003(2) -0.025(3)
C3 0.038(3) 0.040(3) 0.028(3) 0.001(2) -0.001(2) -0.020(3)
C4 0.033(3) 0.032(3) 0.037(3) -0.001(2) 0.000(2) -0.016(3)
C5 0.045(4) 0.031(3) 0.039(3) -0.002(2) -0.003(3) -0.017(3)
C6 0.049(4) 0.038(3) 0.035(3) -0.003(2) 0.000(3) -0.023(3)
C7 0.045(4) 0.041(3) 0.024(3) -0.003(2) 0.004(2) -0.024(3)
C14 0.063(5) 0.033(3) 0.030(3) 0.000(2) 0.010(3) -0.008(3)
C9 0.065(5) 0.034(3) 0.036(3) 0.003(3) 0.000(3) -0.001(3)
C10 0.087(6) 0.048(4) 0.042(4) -0.006(3) -0.007(4) -0.005(4)
C11 0.079(6) 0.063(5) 0.057(5) -0.007(4) 0.003(4) 0.004(4)
C12 0.068(5) 0.056(4) 0.046(4) 0.001(3) 0.008(4) 0.003(4)
C13 0.061(5) 0.037(3) 0.036(3) 0.007(3) 0.015(3) -0.003(3)
C16 0.039(4) 0.043(4) 0.040(3) 0.005(3) 0.004(3) -0.011(3)
C17 0.037(4) 0.051(4) 0.044(3) 0.009(3) 0.002(3) -0.020(3)
C18 0.036(4) 0.061(4) 0.037(3) 0.009(3) -0.002(3) -0.026(3)
C19 0.038(4) 0.053(4) 0.038(3) 0.008(3) -0.003(3) -0.028(3)
C20 0.036(4) 0.052(4) 0.035(3) 0.003(3) -0.004(2) -0.024(3)
C21 0.030(3) 0.041(3) 0.036(3) 0.002(2) 0.005(2) -0.013(3)
C23 0.045(4) 0.034(3) 0.043(3) 0.005(2) -0.005(3) -0.020(3)
C24 0.052(4) 0.036(3) 0.040(3) 0.005(3) -0.002(3) -0.024(3)
C25 0.043(4) 0.032(3) 0.042(3) 0.005(2) -0.007(3) -0.016(3)
C26 0.046(4) 0.036(3) 0.033(3) 0.005(2) -0.008(3) -0.018(3)
C27 0.039(4) 0.030(3) 0.035(3) 0.003(2) -0.004(2) -0.014(3)
C28 0.038(3) 0.033(3) 0.030(3) 0.002(2) 0.002(2) -0.013(3)
C29 0.067(4) 0.053(3) 0.058(3) -0.010(3) -0.012(3) -0.014(3)
C30 0.088(6) 0.090(6) 0.060(4) -0.023(4) 0.015(4) -0.020(5)
C31 0.083(6) 0.092(5) 0.080(5) -0.007(4) 0.014(4) -0.051(5)
C32 0.070(4) 0.065(4) 0.063(4) -0.011(3) 0.011(3) -0.029(3)
C33 0.067(4) 0.053(3) 0.058(3) -0.010(3) -0.012(3) -0.014(3)
C37 0.038(4) 0.070(5) 0.045(4) 0.005(3) 0.004(3) -0.024(4)
C40B 0.055(5) 0.127(8) 0.055(4) -0.006(4) 0.017(3) -0.052(5)
C40A 0.055(5) 0.127(8) 0.055(4) -0.006(4) 0.017(3) -0.052(5)
C38B 0.055(5) 0.127(8) 0.055(4) -0.006(4) 0.017(3) -0.052(5)
C41 0.053(4) 0.042(3) 0.040(3) 0.012(3) -0.011(3) -0.025(3)
C42 0.060(5) 0.060(4) 0.039(3) 0.013(3) -0.006(3) -0.034(4)
C43 0.091(7) 0.036(4) 0.061(5) 0.020(3) -0.010(5) -0.011(4)
C44 0.098(7) 0.069(5) 0.046(4) 0.020(4) -0.017(4) -0.059(5)
C50 0.049(4) 0.049(4) 0.031(3) -0.005(3) 0.006(3) -0.027(3)
C51 0.053(5) 0.065(5) 0.037(3) -0.009(3) 0.001(3) -0.037(4)
C52 0.050(4) 0.059(4) 0.031(3) -0.001(3) 0.000(3) -0.024(4)
C53 0.037(4) 0.046(4) 0.035(3) -0.003(3) -0.004(3) -0.014(3)
C60 0.044(4) 0.032(3) 0.035(3) -0.006(2) 0.009(3) -0.017(3)
C61 0.054(5) 0.035(3) 0.037(3) 0.002(2) 0.016(3) -0.013(3)
C62 0.041(4) 0.043(4) 0.034(3) 0.005(3) 0.008(3) -0.005(3)
C63 0.044(4) 0.034(3) 0.033(3) 0.002(2) 0.009(3) -0.010(3)
O1A 0.031(2) 0.040(2) 0.034(2) -0.0042(17) 0.0069(17) -0.0137(19)
O1B 0.039(3) 0.038(2) 0.032(2) 0.0011(17) -0.0048(17) -0.016(2)
O7 0.052(3) 0.034(2) 0.029(2) -0.0026(16) 0.0057(18) -0.017(2)
O8A 0.091(4) 0.039(3) 0.036(2) -0.0031(19) 0.009(2) -0.039(3)
O8B 0.131(6) 0.036(3) 0.042(3) -0.005(2) -0.002(3) -0.044(3)
O009 0.038(2) 0.033(2) 0.031(2) 0.0010(16) 0.0009(17) -0.0144(19)
O14A 0.043(3) 0.038(2) 0.041(2) -0.0049(18) 0.010(2) -0.012(2)
O15A 0.038(3) 0.052(3) 0.036(2) 0.009(2) 0.0071(19) -0.012(2)
O15B 0.032(3) 0.056(3) 0.072(4) 0.025(3) 0.007(2) 0.010(2)
O21 0.033(2) 0.035(2) 0.037(2) 0.0037(17) 0.0055(17) -0.0068(19)
O22A 0.054(3) 0.043(3) 0.037(2) -0.0007(19) -0.003(2) -0.024(2)
O22B 0.061(4) 0.055(3) 0.059(3) 0.012(2) -0.010(3) -0.042(3)
O28 0.040(3) 0.035(2) 0.031(2) 0.0009(16) 0.0011(17) -0.0192(19)
O50 0.049(3) 0.049(3) 0.044(3) 0.006(2) -0.002(2) -0.026(3)
O51 0.049(3) 0.048(3) 0.045(3) -0.013(2) 0.012(2) -0.028(2)
O52 0.062(4) 0.042(3) 0.039(2) -0.003(2) -0.010(2) -0.010(2)
O53 0.048(3) 0.047(3) 0.039(2) 0.001(2) 0.000(2) -0.020(2)
O60 0.040(3) 0.042(3) 0.042(2) -0.0030(19) 0.0071(19) -0.016(2)
O61 0.048(3) 0.039(2) 0.047(3) -0.006(2) 0.000(2) -0.014(2)
O62 0.055(3) 0.056(3) 0.033(2) 0.013(2) 0.002(2) -0.027(3)
O63 0.051(3) 0.045(3) 0.040(2) 0.006(2) 0.001(2) -0.019(2)
Co1 0.0402(5) 0.0364(5) 0.0322(4) -0.0040(3) 0.0061(3) -0.0172(4)
Co2 0.0397(5) 0.0355(4) 0.0332(4) -0.0011(3) -0.0005(3) -0.0137(4)
Co3 0.0393(5) 0.0363(5) 0.0324(4) 0.0036(3) 0.0049(3) -0.0135(4)
Co4 0.0464(6) 0.0374(5) 0.0304(4) 0.0010(3) 0.0048(3) -0.0194(4)
S1 0.0333(8) 0.0344(7) 0.0318(7) -0.0009(5) 0.0012(6) -0.0140(6)
S8 0.0838(15) 0.0325(8) 0.0333(8) 0.0011(6) 0.0027(8) -0.0266(9)
S15 0.0388(10) 0.0444(9) 0.0460(9) 0.0125(7) 0.0093(7) -0.0029(8)
S22 0.0450(10) 0.0430(9) 0.0395(8) 0.0050(6) -0.0063(7) -0.0254(8)
C39A 0.055(5) 0.127(8) 0.055(4) -0.006(4) 0.017(3) -0.052(5)
C39B 0.055(5) 0.127(8) 0.055(4) -0.006(4) 0.017(3) -0.052(5)
C38A 0.055(5) 0.127(8) 0.055(4) -0.006(4) 0.017(3) -0.052(5)
C1 0.061(3) 0.106(4) 0.068(3) -0.003(3) 0.010(2) -0.030(3)
N4 0.061(3) 0.106(4) 0.068(3) -0.003(3) 0.010(2) -0.030(3)
C8 0.061(3) 0.106(4) 0.068(3) -0.003(3) 0.010(2) -0.030(3)
C15 0.061(3) 0.106(4) 0.068(3) -0.003(3) 0.010(2) -0.030(3)
O1 0.061(3) 0.106(4) 0.068(3) -0.003(3) 0.010(2) -0.030(3)
C1A 0.061(3) 0.106(4) 0.068(3) -0.003(3) 0.010(2) -0.030(3)
N1 0.061(3) 0.106(4) 0.068(3) -0.003(3) 0.010(2) -0.030(3)
C1B 0.061(3) 0.106(4) 0.068(3) -0.003(3) 0.010(2) -0.030(3)
C1C 0.061(3) 0.106(4) 0.068(3) -0.003(3) 0.010(2) -0.030(3)
C35 0.070(4) 0.065(4) 0.063(4) -0.011(3) 0.011(3) -0.029(3)
C34 0.088(6) 0.090(6) 0.060(4) -0.023(4) 0.015(4) -0.020(5)
C36 0.083(6) 0.092(5) 0.080(5) -0.007(4) 0.014(4) -0.051(5)

loop_
_atom_type_symbol
_atom_type_description
_atom_type_scat_dispersion_real
_atom_type_scat_dispersion_imag
_atom_type_scat_source
C C 0.0050 0.0020 'International Tables Vol C Tables 4.2.6.8 and 6.1.1.4'
H H 0.0000 0.0000 'International Tables Vol C Tables 4.2.6.8 and 6.1.1.4'
Co Co 0.3500 1.2030 'International Tables Vol C Tables 4.2.6.8 and 6.1.1.4'
N N 0.0090 0.0040 'International Tables Vol C Tables 4.2.6.8 and 6.1.1.4'
O O 0.0150 0.0080 'International Tables Vol C Tables 4.2.6.8 and 6.1.1.4'
S S 0.1246 0.1234 'International Tables Vol C Tables 4.2.6.8 and 6.1.1.4'

loop_
_geom_angle_atom_site_label_1
_geom_angle_atom_site_label_2
_geom_angle_atom_site_label_3
_geom_angle
_geom_angle_site_symmetry_1
_geom_angle_site_symmetry_3
_geom_angle_publ_flag
C3 C2 C7 122.4(6) . . ?
C3 C2 S1 114.6(5) . . ?
C7 C2 S1 122.9(5) . . ?
C4 C3 C2 123.5(6) . . ?
C3 C4 C5 115.7(6) . . ?
C3 C4 C29 124.3(6) . . ?
C5 C4 C29 119.9(6) . . ?
C4 C5 C6 123.1(6) . . ?
C5 C6 C7 122.1(6) . . ?
C5 C6 S8 114.3(5) . . ?
C7 C6 S8 123.6(5) . . ?
C6 C7 C2 113.1(5) . . ?
O7 C7 C2 123.7(6) . . ?
O7 C7 C6 123.2(6) . . ?
C9 C14 C13 114.7 . . ?
O14A C14 C9 122.7(4) . . ?
O14A C14 C13 122.6(4) . . ?
C14 C9 C10 120.2 . . ?
C14 C9 S8 122.2(3) . . ?
C10 C9 S8 117.7(3) . . ?
C11 C10 C9 124.0 . . ?
C10 C11 C33 125.1(5) . . ?
C12 C11 C10 118.4 . . ?
C12 C11 C33 114.7(5) . . ?
C11 C12 C13 115.9 . . ?
C14 C13 C12 126.3 . . ?
C14 C13 S15 124.2(3) . . ?
C12 C13 S15 108.7(3) . . ?
C17 C16 C21 123.5(6) . . ?
C17 C16 S15 113.6(5) . . ?
C21 C16 S15 122.9(5) . . ?
C18 C17 C16 122.2(7) . . ?
C17 C18 C37 121.9(7) . . ?
C19 C18 C17 115.7(6) . . ?
C19 C18 C37 122.3(6) . . ?
C18 C19 C20 123.1(6) . . ?
C19 C20 C21 122.4(7) . . ?
C19 C20 S22 114.7(5) . . ?
C21 C20 S22 122.9(5) . . ?
C16 C21 C20 112.9(6) . . ?
O21 C21 C16 124.0(6) . . ?
O21 C21 C20 123.1(6) . . ?
C24 C23 C28 122.7(6) . . ?
C24 C23 S22 114.9(5) . . ?
C28 C23 S22 122.4(5) . . ?
C25 C24 C23 121.0(6) . . ?
C24 C25 C26 117.4(6) . . ?
C24 C25 C41 122.7(6) . . ?
C26 C25 C41 119.8(6) . . ?
C25 C26 C27 122.1(6) . . ?
C26 C27 C28 122.3(6) . . ?
C26 C27 S1 116.2(5) . . ?
C28 C27 S1 121.6(5) . . ?
C27 C28 C23 114.1(5) . . ?
O28 C28 C23 123.3(6) . . ?
O28 C28 C27 122.6(6) . . ?
C30 C29 C4 110.3(7) . . ?
C31 C29 C4 109.7(8) . . ?
C31 C29 C30 109.1(9) . . ?
C31 C29 C32 110.1(8) . . ?
C32 C29 C4 111.2(7) . . ?
C32 C29 C30 106.3(9) . . ?
C35 C33 C11 114.4(7) . . ?
C34 C33 C11 110.2(7) . . ?
C34 C33 C35 103.9(9) . . ?
C36 C33 C11 101.7(8) . . ?
C36 C33 C35 116.3(9) . . ?
C36 C33 C34 110.4(9) . . ?
C18 C37 C40A 109.8(8) . . ?
C18 C37 C38B 106.6(8) . . ?
C18 C37 C39A 110.4(8) . . ?
C40B C37 C18 106.9(9) . . ?
C40B C37 C38B 106.1(14) . . ?
C40B C37 C39B 117.4(13) . . ?
C39A C37 C40A 104.4(12) . . ?
C39B C37 C18 112.2(9) . . ?
C39B C37 C38B 107.1(13) . . ?
C38A C37 C18 113.7(8) . . ?
C38A C37 C40A 102.7(12) . . ?
C38A C37 C39A 115.0(12) . . ?
C42 C41 C25 109.4(6) . . ?
C43 C41 C25 108.8(6) . . ?
C43 C41 C42 109.3(7) . . ?
C44 C41 C25 111.5(6) . . ?
C44 C41 C42 108.2(6) . . ?
C44 C41 C43 109.7(7) . . ?
O50 C50 C51 118.7(6) . . ?
O50 C50 O51 123.8(7) . . ?
O51 C50 C51 117.5(7) . . ?
C52 C51 C50 114.8(6) . . ?
C51 C52 C53 113.6(6) . . ?
O52 C53 C52 117.9(6) 2_766 . ?
O53 C53 C52 117.5(6) 2_766 . ?
O53 C53 O52 124.6(6) 2_766 2_766 ?
O60 C60 C61 117.6(7) . . ?
O60 C60 O61 124.4(6) . . ?
O61 C60 C61 118.0(6) . . ?
C60 C61 C62 114.0(6) . . ?
C63 C62 C61 114.5(6) 2_766 . ?
O62 C63 C62 118.7(6) . 2_766 ?
O63 C63 C62 117.0(7) . 2_766 ?
O63 C63 O62 124.2(6) . . ?
S1 O1A Co1 120.1(3) . . ?
C7 O7 Co1 133.3(4) . . ?
C7 O7 Co4 133.8(4) . . ?
Co1 O7 Co4 92.86(17) . . ?
S8 O8A Co4 120.9(3) . . ?
Co1 O009 Co2 85.73(15) . . ?
Co1 O009 Co3 143.4(2) . . ?
Co1 O009 Co4 84.94(16) . . ?
Co2 O009 Co3 83.56(16) . . ?
Co2 O009 Co4 144.4(2) . . ?
Co4 O009 Co3 83.80(15) . . ?
C14 O14A Co3 130.9(4) . . ?
C14 O14A Co4 133.1(4) . . ?
Co3 O14A Co4 91.36(18) . . ?
S15 O15A Co3 118.9(3) . . ?
C21 O21 Co2 133.6(4) . . ?
C21 O21 Co3 132.4(4) . . ?
Co3 O21 Co2 93.91(18) . . ?
S22 O22A Co2 119.0(3) . . ?
C28 O28 Co1 129.8(4) . . ?
C28 O28 Co2 128.9(4) . . ?
Co2 O28 Co1 89.93(16) . . ?
C50 O50 Co4 129.0(5) . . ?
C50 O51 Co1 127.7(5) . . ?
C53 O52 Co2 128.6(5) 2_766 . ?
C53 O53 Co3 128.2(5) 2_766 . ?
C60 O60 Co1 129.0(5) . . ?
C60 O61 Co2 128.2(4) . . ?
C63 O62 Co4 128.7(4) . . ?
C63 O63 Co3 126.7(5) . . ?
O1A Co1 O009 166.15(17) . . ?
O1A Co1 O28 88.69(17) . . ?
O1A Co1 Co4 125.43(13) . . ?
O7 Co1 O1A 85.40(18) . . ?
O7 Co1 O009 83.58(18) . . ?
O7 Co1 O28 85.90(18) . . ?
O7 Co1 Co4 43.62(12) . . ?
O009 Co1 Co4 47.75(12) . . ?
O28 Co1 O009 82.19(17) . . ?
O28 Co1 Co4 102.50(13) . . ?
O51 Co1 O1A 88.4(2) . . ?
O51 Co1 O7 92.96(19) . . ?
O51 Co1 O009 100.47(19) . . ?
O51 Co1 O28 176.98(19) . . ?
O51 Co1 Co4 78.47(16) . . ?
O60 Co1 O1A 89.36(19) . . ?
O60 Co1 O7 174.7(2) . . ?
O60 Co1 O009 101.69(19) . . ?
O60 Co1 O28 94.55(18) . . ?
O60 Co1 O51 86.3(2) . . ?
O60 Co1 Co4 140.97(14) . . ?
O21 Co2 O009 85.55(18) . . ?
O21 Co2 O22A 83.83(19) . . ?
O21 Co2 O28 87.75(18) . . ?
O22A Co2 O009 168.33(18) . . ?
O28 Co2 O009 83.42(16) . . ?
O28 Co2 O22A 91.35(17) . . ?
O52 Co2 O009 94.6(2) . . ?
O52 Co2 O21 95.8(2) . . ?
O52 Co2 O22A 91.2(2) . . ?
O52 Co2 O28 175.8(2) . . ?
O61 Co2 O009 104.51(19) . . ?
O61 Co2 O21 169.9(2) . . ?
O61 Co2 O22A 86.1(2) . . ?
O61 Co2 O28 92.5(2) . . ?
O61 Co2 O52 84.4(2) . . ?
O14A Co3 O009 84.00(18) . . ?
O14A Co3 O15A 90.3(2) . . ?
O15A Co3 O009 169.75(16) . . ?
O21 Co3 O009 84.30(17) . . ?
O21 Co3 O14A 90.88(19) . . ?
O21 Co3 O15A 87.29(18) . . ?
O53 Co3 O009 98.33(19) . . ?
O53 Co3 O14A 175.96(19) . . ?
O53 Co3 O15A 87.9(2) . . ?
O53 Co3 O21 92.63(19) . . ?
O63 Co3 O009 101.38(19) . . ?
O63 Co3 O14A 93.2(2) . . ?
O63 Co3 O15A 87.4(2) . . ?
O63 Co3 O21 173.3(2) . . ?
O63 Co3 O53 83.2(2) . . ?
O7 Co4 O8A 87.43(18) . . ?
O7 Co4 O009 83.11(17) . . ?
O7 Co4 O14A 87.80(19) . . ?
O7 Co4 Co1 43.52(12) . . ?
O8A Co4 O009 166.33(18) . . ?
O8A Co4 O14A 85.6(2) . . ?
O8A Co4 Co1 127.79(16) . . ?
O009 Co4 Co1 47.31(12) . . ?
O14A Co4 O009 84.16(18) . . ?
O14A Co4 Co1 104.95(13) . . ?
O50 Co4 O7 90.2(2) . . ?
O50 Co4 O8A 85.5(2) . . ?
O50 Co4 O009 104.28(19) . . ?
O50 Co4 O14A 171.0(2) . . ?
O50 Co4 O62 83.8(2) . . ?
O50 Co4 Co1 79.32(15) . . ?
O62 Co4 O7 172.5(2) . . ?
O62 Co4 O8A 96.6(2) . . ?
O62 Co4 O009 93.97(19) . . ?
O62 Co4 O14A 98.8(2) . . ?
O62 Co4 Co1 130.34(16) . . ?
C2 S1 C27 107.7(3) . . ?
O1A S1 C2 109.2(3) . . ?
O1A S1 C27 109.3(3) . . ?
O1B S1 C2 107.0(3) . . ?
O1B S1 C27 107.1(3) . . ?
O1B S1 O1A 116.2(3) . . ?
C9 S8 C6 104.5(3) . . ?
O8A S8 C6 111.0(3) . . ?
O8A S8 C9 109.5(3) . . ?
O8B S8 C6 107.3(3) . . ?
O8B S8 C9 108.1(4) . . ?
O8B S8 O8A 115.7(3) . . ?
C13 S15 C16 105.3(3) . . ?
O15A S15 C13 107.8(3) . . ?
O15A S15 C16 110.7(3) . . ?
O15B S15 C13 109.2(4) . . ?
O15B S15 C16 107.8(3) . . ?
O15B S15 O15A 115.6(4) . . ?
C20 S22 C23 107.3(3) . . ?
O22A S22 C20 108.4(3) . . ?
O22A S22 C23 109.9(3) . . ?
O22B S22 C20 107.6(3) . . ?
O22B S22 C23 107.4(3) . . ?
O22B S22 O22A 116.0(3) . . ?
O1 C1 N4 128.4(8) . . ?
C1 N4 C8 120.5 . . ?
C1 N4 C15 121.8 . . ?
C15 N4 C8 117.7 . . ?
O1 C1A N1 126.0 . . ?
C1A N1 C1B 120.5 . . ?
C1A N1 C1C 121.8 . . ?
C1C N1 C1B 117.7 . . ?

loop_
_geom_bond_atom_site_label_1
_geom_bond_atom_site_label_2
_geom_bond_distance
_geom_bond_site_symmetry_2
_geom_bond_publ_flag
C2 C3 1.394(8) . ?
C2 C7 1.435(8) . ?
C2 S1 1.748(7) . ?
C3 C4 1.376(9) . ?
C4 C5 1.384(8) . ?
C4 C29 1.525(10) . ?
C5 C6 1.405(9) . ?
C6 C7 1.433(9) . ?
C6 S8 1.757(7) . ?
C7 O7 1.283(7) . ?
C14 C9 1.4017 . ?
C14 C13 1.4032 . ?
C14 O14A 1.308(6) . ?
C9 C10 1.4137 . ?
C9 S8 1.742(5) . ?
C10 C11 1.4012 . ?
C11 C12 1.3905 . ?
C11 C33 1.577(10) . ?
C12 C13 1.4549 . ?
C13 S15 1.760(5) . ?
C16 C17 1.393(9) . ?
C16 C21 1.408(9) . ?
C16 S15 1.766(7) . ?
C17 C18 1.388(9) . ?
C18 C19 1.375(11) . ?
C18 C37 1.529(9) . ?
C19 C20 1.392(9) . ?
C20 C21 1.430(9) . ?
C20 S22 1.759(8) . ?
C21 O21 1.301(7) . ?
C23 C24 1.412(8) . ?
C23 C28 1.427(9) . ?
C23 S22 1.759(7) . ?
C24 C25 1.380(10) . ?
C25 C26 1.395(9) . ?
C25 C41 1.540(8) . ?
C26 C27 1.397(8) . ?
C27 C28 1.416(9) . ?
C27 S1 1.760(7) . ?
C28 O28 1.311(7) . ?
C29 C30 1.522(12) . ?
C29 C31 1.491(13) . ?
C29 C32 1.522(11) . ?
C33 C35 1.519(12) . ?
C33 C34 1.510(12) . ?
C33 C36 1.407(12) . ?
C37 C40B 1.517(15) . ?
C37 C40A 1.548(13) . ?
C37 C38B 1.544(14) . ?
C37 C39A 1.537(14) . ?
C37 C39B 1.524(14) . ?
C37 C38A 1.522(14) . ?
C41 C42 1.537(10) . ?
C41 C43 1.521(12) . ?
C41 C44 1.511(11) . ?
C50 C51 1.526(10) . ?
C50 O50 1.246(9) . ?
C50 O51 1.264(8) . ?
C51 C52 1.483(11) . ?
C52 C53 1.509(9) . ?
C53 O52 1.261(8) 2_766 ?
C53 O53 1.248(8) 2_766 ?
C60 C61 1.499(9) . ?
C60 O60 1.254(8) . ?
C60 O61 1.269(9) . ?
C61 C62 1.509(10) . ?
C62 C63 1.506(8) 2_766 ?
C63 O62 1.254(9) . ?
C63 O63 1.252(9) . ?
O1A Co1 2.100(5) . ?
O1A S1 1.453(4) . ?
O1B S1 1.428(4) . ?
O7 Co1 2.063(4) . ?
O7 Co4 2.067(4) . ?
O8A Co4 2.101(5) . ?
O8A S8 1.447(5) . ?
O8B S8 1.425(5) . ?
O009 Co1 2.208(5) . ?
O009 Co2 2.217(4) . ?
O009 Co3 2.296(5) . ?
O009 Co4 2.224(4) . ?
O14A Co3 2.074(5) . ?
O14A Co4 2.145(5) . ?
O15A Co3 2.093(5) . ?
O15A S15 1.444(5) . ?
O15B S15 1.431(5) . ?
O21 Co2 2.074(5) . ?
O21 Co3 2.040(4) . ?
O22A Co2 2.121(5) . ?
O22A S22 1.452(5) . ?
O22B S22 1.432(5) . ?
O28 Co1 2.162(4) . ?
O28 Co2 2.098(4) . ?
O50 Co4 2.025(5) . ?
O51 Co1 2.050(5) . ?
O52 Co2 2.030(5) . ?
O53 Co3 2.019(5) . ?
O60 Co1 2.009(5) . ?
O61 Co2 2.017(5) . ?
O62 Co4 2.037(4) . ?
O63 Co3 2.019(5) . ?
Co1 Co4 2.9924(16) . ?
C1 N4 1.3626 . ?
C1 O1 1.214(12) . ?
N4 C8 1.4535 . ?
N4 C15 1.4501 . ?
O1 C1A 1.2168 . ?
C1A N1 1.3635 . ?
N1 C1B 1.4529 . ?
N1 C1C 1.4492 . ?

loop_
_geom_torsion_atom_site_label_1
_geom_torsion_atom_site_label_2
_geom_torsion_atom_site_label_3
_geom_torsion_atom_site_label_4
_geom_torsion
_geom_torsion_site_symmetry_1
_geom_torsion_site_symmetry_2
_geom_torsion_site_symmetry_3
_geom_torsion_site_symmetry_4
_geom_torsion_publ_flag
C2 C3 C4 C5 -0.2(10) . . . . ?
C2 C3 C4 C29 -174.8(7) . . . . ?
C2 C7 O7 Co1 -1.1(10) . . . . ?
C2 C7 O7 Co4 178.5(5) . . . . ?
C3 C2 C7 C6 3.7(9) . . . . ?
C3 C2 C7 O7 -178.6(6) . . . . ?
C3 C2 S1 C27 89.9(5) . . . . ?
C3 C2 S1 O1A -151.5(5) . . . . ?
C3 C2 S1 O1B -25.0(6) . . . . ?
C3 C4 C5 C6 1.9(10) . . . . ?
C3 C4 C29 C30 -141.7(8) . . . . ?
C3 C4 C29 C31 98.1(9) . . . . ?
C3 C4 C29 C32 -24.0(11) . . . . ?
C4 C5 C6 C7 -0.8(11) . . . . ?
C4 C5 C6 S8 177.7(6) . . . . ?
C5 C4 C29 C30 43.9(11) . . . . ?
C5 C4 C29 C31 -76.3(10) . . . . ?
C5 C4 C29 C32 161.6(7) . . . . ?
C5 C6 C7 C2 -2.0(10) . . . . ?
C5 C6 C7 O7 -179.8(7) . . . . ?
C5 C6 S8 C9 -88.2(6) . . . . ?
C5 C6 S8 O8A 153.9(5) . . . . ?
C5 C6 S8 O8B 26.5(7) . . . . ?
C6 C7 O7 Co1 176.4(5) . . . . ?
C6 C7 O7 Co4 -4.0(10) . . . . ?
C7 C2 C3 C4 -2.8(10) . . . . ?
C7 C2 S1 C27 -95.0(6) . . . . ?
C7 C2 S1 O1A 23.6(6) . . . . ?
C7 C2 S1 O1B 150.1(5) . . . . ?
C7 C6 S8 C9 90.3(6) . . . . ?
C7 C6 S8 O8A -27.7(7) . . . . ?
C7 C6 S8 O8B -155.1(6) . . . . ?
C14 C9 C10 C11 1.3 . . . . ?
C14 C9 S8 C6 -79.7(4) . . . . ?
C14 C9 S8 O8A 39.2(4) . . . . ?
C14 C9 S8 O8B 166.1(3) . . . . ?
C14 C13 S15 C16 74.4(4) . . . . ?
C14 C13 S15 O15A -43.7(4) . . . . ?
C14 C13 S15 O15B -170.0(3) . . . . ?
C9 C14 C13 C12 -4.7 . . . . ?
C9 C14 C13 S15 -173.2(4) . . . . ?
C9 C14 O14A Co3 -167.1(3) . . . . ?
C9 C14 O14A Co4 -18.7(7) . . . . ?
C9 C10 C11 C12 3.7 . . . . ?
C9 C10 C11 C33 167.3(6) . . . . ?
C10 C9 S8 C6 100.6(3) . . . . ?
C10 C9 S8 O8A -140.5(3) . . . . ?
C10 C9 S8 O8B -13.6(4) . . . . ?
C10 C11 C12 C13 -8.3 . . . . ?
C10 C11 C33 C35 174.9(6) . . . . ?
C10 C11 C33 C34 -68.4(9) . . . . ?
C10 C11 C33 C36 48.8(9) . . . . ?
C11 C12 C13 C14 9.5 . . . . ?
C11 C12 C13 S15 179.5(3) . . . . ?
C12 C11 C33 C35 -20.9(8) . . . . ?
C12 C11 C33 C34 95.8(8) . . . . ?
C12 C11 C33 C36 -147.1(7) . . . . ?
C12 C13 S15 C16 -95.8(3) . . . . ?
C12 C13 S15 O15A 146.1(3) . . . . ?
C12 C13 S15 O15B 19.7(3) . . . . ?
C13 C14 C9 C10 -0.8 . . . . ?
C13 C14 C9 S8 179.5(4) . . . . ?
C13 C14 O14A Co3 14.4(6) . . . . ?
C13 C14 O14A Co4 162.9(3) . . . . ?
C16 C17 C18 C19 -2.8(11) . . . . ?
C16 C17 C18 C37 -179.5(7) . . . . ?
C16 C21 O21 Co2 179.6(5) . . . . ?
C16 C21 O21 Co3 3.6(11) . . . . ?
C17 C16 C21 C20 5.5(11) . . . . ?
C17 C16 C21 O21 -176.5(7) . . . . ?
C17 C16 S15 C13 88.1(6) . . . . ?
C17 C16 S15 O15A -155.7(6) . . . . ?
C17 C16 S15 O15B -28.4(7) . . . . ?
C17 C18 C19 C20 3.2(11) . . . . ?
C17 C18 C37 C40B -48.0(13) . . . . ?
C17 C18 C37 C40A -121.4(12) . . . . ?
C17 C18 C37 C38B 65.1(13) . . . . ?
C17 C18 C37 C39A 124.0(11) . . . . ?
C17 C18 C37 C39B -178.0(11) . . . . ?
C17 C18 C37 C38A -7.0(13) . . . . ?
C18 C19 C20 C21 1.0(11) . . . . ?
C18 C19 C20 S22 -177.0(6) . . . . ?
C19 C18 C37 C40B 135.5(12) . . . . ?
C19 C18 C37 C40A 62.1(13) . . . . ?
C19 C18 C37 C38B -111.4(13) . . . . ?
C19 C18 C37 C39A -52.5(13) . . . . ?
C19 C18 C37 C39B 5.5(13) . . . . ?
C19 C18 C37 C38A 176.5(10) . . . . ?
C19 C20 C21 C16 -5.2(10) . . . . ?
C19 C20 C21 O21 176.8(6) . . . . ?
C19 C20 S22 C23 -88.4(6) . . . . ?
C19 C20 S22 O22A 153.0(5) . . . . ?
C19 C20 S22 O22B 26.9(6) . . . . ?
C20 C21 O21 Co2 -2.6(11) . . . . ?
C20 C21 O21 Co3 -178.6(5) . . . . ?
C21 C16 C17 C18 -1.7(12) . . . . ?
C21 C16 S15 C13 -90.9(7) . . . . ?
C21 C16 S15 O15A 25.3(8) . . . . ?
C21 C16 S15 O15B 152.6(7) . . . . ?
C21 C20 S22 C23 93.6(6) . . . . ?
C21 C20 S22 O22A -25.0(7) . . . . ?
C21 C20 S22 O22B -151.1(6) . . . . ?
C23 C24 C25 C26 1.1(11) . . . . ?
C23 C24 C25 C41 -175.6(7) . . . . ?
C23 C28 O28 Co1 -157.1(5) . . . . ?
C23 C28 O28 Co2 -25.0(9) . . . . ?
C24 C23 C28 C27 -7.6(10) . . . . ?
C24 C23 C28 O28 175.1(6) . . . . ?
C24 C23 S22 C20 109.8(6) . . . . ?
C24 C23 S22 O22A -132.6(5) . . . . ?
C24 C23 S22 O22B -5.6(7) . . . . ?
C24 C25 C26 C27 -1.6(11) . . . . ?
C24 C25 C41 C42 -129.6(7) . . . . ?
C24 C25 C41 C43 111.1(9) . . . . ?
C24 C25 C41 C44 -9.9(10) . . . . ?
C25 C26 C27 C28 -2.9(11) . . . . ?
C25 C26 C27 S1 177.5(5) . . . . ?
C26 C25 C41 C42 53.8(9) . . . . ?
C26 C25 C41 C43 -65.5(9) . . . . ?
C26 C25 C41 C44 173.4(7) . . . . ?
C26 C27 C28 C23 7.1(10) . . . . ?
C26 C27 C28 O28 -175.6(6) . . . . ?
C26 C27 S1 C2 -110.0(5) . . . . ?
C26 C27 S1 O1A 131.4(5) . . . . ?
C26 C27 S1 O1B 4.8(6) . . . . ?
C27 C28 O28 Co1 25.8(9) . . . . ?
C27 C28 O28 Co2 158.0(5) . . . . ?
C28 C23 C24 C25 3.7(11) . . . . ?
C28 C23 S22 C20 -71.2(6) . . . . ?
C28 C23 S22 O22A 46.4(7) . . . . ?
C28 C23 S22 O22B 173.4(6) . . . . ?
C28 C27 S1 C2 70.4(6) . . . . ?
C28 C27 S1 O1A -48.2(6) . . . . ?
C28 C27 S1 O1B -174.8(5) . . . . ?
C29 C4 C5 C6 176.8(7) . . . . ?
C33 C11 C12 C13 -173.6(5) . . . . ?
C37 C18 C19 C20 179.8(7) . . . . ?
C41 C25 C26 C27 175.3(6) . . . . ?
C50 C51 C52 C53 61.7(8) . . . . ?
C51 C50 O50 Co4 -170.4(4) . . . . ?
C51 C50 O51 Co1 161.8(4) . . . . ?
C51 C52 C53 O52 28.8(10) . . . 2_766 ?
C51 C52 C53 O53 -152.1(7) . . . 2_766 ?
C60 C61 C62 C63 -69.8(8) . . . 2_766 ?
C61 C60 O60 Co1 -166.6(4) . . . . ?
C61 C60 O61 Co2 173.9(4) . . . . ?
C62 C63 O62 Co4 -173.3(5) 2_766 . . . ?
C62 C63 O63 Co3 154.7(5) 2_766 . . . ?
O14A C14 C9 C10 -179.4(5) . . . . ?
O14A C14 C9 S8 0.9(5) . . . . ?
O14A C14 C13 C12 173.9(5) . . . . ?
O14A C14 C13 S15 5.4(5) . . . . ?
O50 C50 C51 C52 -149.5(6) . . . . ?
O50 C50 O51 Co1 -17.2(10) . . . . ?
O51 C50 C51 C52 31.5(9) . . . . ?
O51 C50 O50 Co4 8.6(10) . . . . ?
O60 C60 C61 C62 -32.0(8) . . . . ?
O60 C60 O61 Co2 -4.0(9) . . . . ?
O61 C60 C61 C62 150.0(6) . . . . ?
O61 C60 O60 Co1 11.3(9) . . . . ?
O62 C63 O63 Co3 -23.7(10) . . . . ?
O63 C63 O62 Co4 5.0(11) . . . . ?
Co1 O1A S1 C2 -57.7(4) . . . . ?
Co1 O1A S1 C27 59.9(4) . . . . ?
Co1 O1A S1 O1B -178.8(3) . . . . ?
Co2 O22A S22 C20 61.1(4) . . . . ?
Co2 O22A S22 C23 -55.9(4) . . . . ?
Co2 O22A S22 O22B -177.9(3) . . . . ?
Co3 O15A S15 C13 59.2(4) . . . . ?
Co3 O15A S15 C16 -55.5(5) . . . . ?
Co3 O15A S15 O15B -178.4(4) . . . . ?
Co4 O8A S8 C6 53.0(5) . . . . ?
Co4 O8A S8 C9 -61.9(4) . . . . ?
Co4 O8A S8 O8B 175.6(4) . . . . ?
S1 C2 C3 C4 172.3(5) . . . . ?
S1 C2 C7 C6 -171.0(5) . . . . ?
S1 C2 C7 O7 6.7(10) . . . . ?
S1 C27 C28 C23 -173.3(5) . . . . ?
S1 C27 C28 O28 4.0(9) . . . . ?
S8 C6 C7 C2 179.7(5) . . . . ?
S8 C6 C7 O7 1.9(10) . . . . ?
S8 C9 C10 C11 -179.0(4) . . . . ?
S15 C16 C17 C18 179.2(6) . . . . ?
S15 C16 C21 C20 -175.5(5) . . . . ?
S15 C16 C21 O21 2.5(11) . . . . ?
S22 C20 C21 C16 172.7(5) . . . . ?
S22 C20 C21 O21 -5.4(10) . . . . ?
S22 C23 C24 C25 -177.3(6) . . . . ?
S22 C23 C28 C27 173.5(5) . . . . ?
S22 C23 C28 O28 -3.7(10) . . . . ?
O1 C1 N4 C8 5.8(15) . . . . ?
O1 C1 N4 C15 -174.2(15) . . . . ?
O1 C1A N1 C1B 0.0 . . . . ?
O1 C1A N1 C1C 180.0 . . . . ?

loop_
_smtbx_masks_void_nr
_smtbx_masks_void_average_x
_smtbx_masks_void_average_y
_smtbx_masks_void_average_z
_smtbx_masks_void_volume
_smtbx_masks_void_count_electrons
_smtbx_masks_void_content
1 -0.290 0.000 0.500 426.1 125.6 ?
2 0.452 0.280 0.885 11.4 0.0 ?
3 0.500 0.000 0.000 17.7 1.8 ?
4 0.548 0.720 0.115 11.4 0.0 ?
